data_4024812
loop_
_publ_author_name
'Christopher W. Bond'
'Alexander J. Cresswell'
'Stephen G. Davies'
'Ai M. Fletcher'
'Wataru Kurosawa'
'James A. Lee'
'Paul M. Roberts'
'Angela J. Russell'
'Andrew D. Smith'
'James E. Thomson'

_publ_contact_author_address
;Department of Chemistry
Chemistry Research laboratory
University of Oxford
Mansfield Road
Oxford
OX1 3TA
UK
;
_publ_contact_author_email steve.davies@chem.ox.ac.uk
_publ_contact_author_fax '+44 1865 275633'
_publ_contact_author_name 'Stephen G. davies'
_publ_contact_author_phone '+44 1865 275695'
_publ_section_title
;
Ammonium-Directed Oxidation of Cyclic Allylic and Homoallylic Amines
;
_journal_name_full 'Journal of Organic Chemistry'
_journal_page_first 6735
_journal_page_last 6748
_journal_paper_doi 10.1021/jo9012783
_journal_volume 74
_journal_year 2009
_chemical_formula_moiety 'C22 H27 N1 O1'
_chemical_formula_sum 'C22 H27 N O'
_chemical_formula_weight 321.46
_space_group_IT_number 14
_symmetry_cell_setting monoclinic
_symmetry_Int_Tables_number 14
_symmetry_space_group_name_Hall '-P 2ybc'
_symmetry_space_group_name_H-M 'P 1 21/c 1'
_atom_sites_solution_hydrogens geom
_atom_sites_solution_primary direct
_audit_creation_date 07-11-19
_audit_creation_method CRYSTALS_ver_12.84
_cell_angle_alpha 90
_cell_angle_beta 94.0401(18)
_cell_angle_gamma 90
_cell_formula_units_Z 8
_cell_length_a 14.8507(4)
_cell_length_b 14.8824(4)
_cell_length_c 16.6996(4)
_cell_measurement_reflns_used 8165
_cell_measurement_temperature 150
_cell_measurement_theta_max 27
_cell_measurement_theta_min 5
_cell_volume 3681.67(17)
_computing_cell_refinement 'DENZO/SCALEPACK (Otwinowski & Minor, 1997)'
_computing_data_collection 'COLLECT (Nonius, 1997-2001).'
_computing_data_reduction 'DENZO/SCALEPACK (Otwinowski & Minor, 1997)'
_computing_molecular_graphics 'CAMERON (Watkin et al., 1996)'
_computing_publication_material 'CRYSTALS (Betteridge et al., 2003)'
_computing_structure_refinement 'CRYSTALS (Betteridge et al., 2003)'
_computing_structure_solution 'SIR92 (Altomare et al., 1994)'
_diffrn_ambient_temperature 150
_diffrn_measured_fraction_theta_full 0.991
_diffrn_measured_fraction_theta_max 0.988
_diffrn_measurement_device_type 'Nonius KappaCCD'
_diffrn_measurement_method \w
_diffrn_radiation_monochromator graphite
_diffrn_radiation_type 'Mo K\a'
_diffrn_radiation_wavelength 0.71073
_diffrn_reflns_av_R_equivalents 0.036
_diffrn_reflns_limit_h_max 19
_diffrn_reflns_limit_h_min -19
_diffrn_reflns_limit_k_max 18
_diffrn_reflns_limit_k_min -19
_diffrn_reflns_limit_l_max 21
_diffrn_reflns_limit_l_min -21
_diffrn_reflns_number 15907
_diffrn_reflns_theta_full 26.620
_diffrn_reflns_theta_max 27.443
_diffrn_reflns_theta_min 5.132
_diffrn_standards_number 0
_exptl_absorpt_coefficient_mu 0.070
_exptl_absorpt_correction_T_max 0.99
_exptl_absorpt_correction_T_min 0.99
_exptl_absorpt_correction_type multi-scan
_exptl_absorpt_process_details 'DENZO/SCALEPACK (Otwinowski & Minor, 1997)'
_exptl_crystal_colour colourless
_exptl_crystal_density_diffrn 1.160
_exptl_crystal_description plate
_exptl_crystal_F_000 1392
_exptl_crystal_size_max 0.30
_exptl_crystal_size_mid 0.20
_exptl_crystal_size_min 0.20
_refine_diff_density_max 0.55
_refine_diff_density_min -0.61
_refine_ls_extinction_method None
_refine_ls_goodness_of_fit_ref 0.9976
_refine_ls_hydrogen_treatment constr
_refine_ls_matrix_type full
_refine_ls_number_parameters 433
_refine_ls_number_reflns 3748
_refine_ls_number_restraints 0
_refine_ls_R_factor_all 0.2897
_refine_ls_R_factor_gt 0.1513
_refine_ls_shift/su_max 0.000092
_refine_ls_structure_factor_coef F
_refine_ls_weighting_details
;
 Method, part 1, Chebychev polynomial, (Watkin, 1994, Prince, 1982) 
 [weight] = 1.0/[A~0~*T~0~(x)+A~1~*T~1~(x) ... +A~n-1~]*T~n-1~(x)] 
 where A~i~ are the Chebychev coefficients listed below and x= Fcalc/Fmax 
 Method = Robust Weighting (Prince, 1982) 
 W = [weight] * [1-(deltaF/6*sigmaF)^2^]^2^ 
 A~i~ are: 
 2.58 0.721 1.62 
;
_refine_ls_weighting_scheme calc
_refine_ls_wR_factor_all 0.2181
_refine_ls_wR_factor_gt 0.1332
_refine_ls_wR_factor_ref 0.1332
_reflns_limit_h_max 19
_reflns_limit_h_min -19
_reflns_limit_k_max 19
_reflns_limit_k_min 0
_reflns_limit_l_max 21
_reflns_limit_l_min 0
_reflns_number_gt 3748
_reflns_number_total 8288
_reflns_threshold_expression I>3.0\s(I)
_oxford_diffrn_Wilson_B_factor 3.44
_oxford_diffrn_Wilson_scale 3.99
_oxford_refine_ls_scale 0.565(3)
_oxford_structure_analysis_title '11152102 SGD190'
_cod_data_source_file jo9012783_si_007.cif
_cod_data_source_block CRYSTALS_cif
_cod_original_sg_symbol_H-M 'P 21/c'
_cod_original_formula_sum 'C22 H27 N1 O1'
_cod_database_code 4024812

loop_
_symmetry_equiv_pos_as_xyz
x,y,z
-x,-y,-z
-x,y+1/2,-z+1/2
x,-y+1/2,z+1/2

loop_
_atom_site_label
_atom_site_type_symbol
_atom_site_fract_x
_atom_site_fract_y
_atom_site_fract_z
_atom_site_U_iso_or_equiv
_atom_site_occupancy
_atom_site_adp_type
_atom_site_refinement_flags_posn
_atom_site_refinement_flags_adp
_atom_site_refinement_flags_occupancy
_atom_site_disorder_assembly
_atom_site_disorder_group
_atom_site_attached_hydrogens
C1 C 0.0340(4) 0.2911(4) 0.1180(4) 0.0434 1.0000 Uani . . . . . .
C2 C -0.0218(4) 0.3284(3) 0.1762(4) 0.0341 1.0000 Uani . . . . . .
N3 N 0.0211(4) 0.3858(3) 0.2403(3) 0.0387 1.0000 Uani . . . . . .
C4 C 0.0418(5) 0.4855(6) 0.2166(6) 0.0682 1.0000 Uani . . . . . .
C5 C -0.0481(6) 0.5359(5) 0.2043(6) 0.0685 1.0000 Uani . . . . . .
C6 C -0.1118(5) 0.5489(4) 0.2624(4) 0.0447 1.0000 Uani . . . . . .
C7 C -0.1833(5) 0.5930(4) 0.2557(5) 0.0518 1.0000 Uani . . . . . .
C8 C -0.2064(5) 0.6346(4) 0.1769(4) 0.0519 1.0000 Uani . . . . . .
C9 C -0.1531(4) 0.6214(4) 0.1122(3) 0.0330 1.0000 Uani . . . . . .
C10 C -0.0700(5) 0.5737(4) 0.1314(4) 0.0439 1.0000 Uani . . . . . .
C11 C 0.1077(5) 0.3398(5) 0.2726(4) 0.0507 1.0000 Uani . . . . . .
C12 C 0.1356(4) 0.3874(4) 0.3505(4) 0.0400 1.0000 Uani . . . . . .
C13 C 0.2160(6) 0.4270(6) 0.3627(5) 0.0676 1.0000 Uani . . . . . .
C14 C 0.2447(6) 0.4742(7) 0.4356(6) 0.0843 1.0000 Uani . . . . . .
C15 C 0.1860(6) 0.4755(5) 0.5048(5) 0.0647 1.0000 Uani . . . . . .
C16 C 0.1059(5) 0.4319(5) 0.4842(4) 0.0609 1.0000 Uani . . . . . .
C17 C 0.0798(6) 0.3901(5) 0.4112(4) 0.0531 1.0000 Uani . . . . . .
C18 C -0.0631(4) 0.2532(4) 0.2234(4) 0.0440 1.0000 Uani . . . . . .
C19 C -0.1289(8) 0.1941(7) 0.1586(8) 0.1275 1.0000 Uani . . . . . .
C20 C -0.1875(6) 0.2294(5) 0.0999(5) 0.0647 1.0000 Uani . . . . . .
C21 C -0.1683(9) 0.2402(9) 0.0044(7) 0.1272 1.0000 Uani . . . . . .
C22 C -0.0885(6) 0.3202(7) -0.0008(7) 0.0904 1.0000 Uani . . . . . .
C23 C 0.0052(5) 0.2880(5) 0.0338(4) 0.0534 1.0000 Uani . . . . . .
O24 O 0.0672(3) 0.3587(4) 0.0602(3) 0.0622 1.0000 Uani . . . . . .
C25 C 0.4596(5) 0.6914(5) 0.3836(5) 0.0550 1.0000 Uani . . . . . .
C26 C 0.5199(5) 0.6599(4) 0.3151(5) 0.0509 1.0000 Uani . . . . . .
N27 N 0.4697(4) 0.6015(4) 0.2568(3) 0.0493 1.0000 Uani . . . . . .
C28 C 0.4636(4) 0.5176(4) 0.2879(3) 0.0321 1.0000 Uani . . . . . .
C29 C 0.5498(3) 0.4666(3) 0.3005(3) 0.0194 1.0000 Uani . . . . . .
C30 C 0.5795(5) 0.4269(4) 0.3768(4) 0.0380 1.0000 Uani . . . . . .
C31 C 0.6530(8) 0.3740(5) 0.3747(6) 0.0807 1.0000 Uani . . . . . .
C32 C 0.7070(7) 0.3681(6) 0.3167(8) 0.0885 1.0000 Uani . . . . . .
C33 C 0.6845(7) 0.4040(6) 0.2505(7) 0.0797 1.0000 Uani . . . . . .
C34 C 0.5979(5) 0.4580(4) 0.2352(4) 0.0465 1.0000 Uani . . . . . .
C35 C 0.3835(4) 0.6329(4) 0.2206(4) 0.0433 1.0000 Uani . . . . . .
C36 C 0.3546(5) 0.5873(4) 0.1399(4) 0.0442 1.0000 Uani . . . . . .
C37 C 0.4180(5) 0.5869(4) 0.0792(4) 0.0513 1.0000 Uani . . . . . .
C38 C 0.3888(7) 0.5508(5) 0.0049(4) 0.0649 1.0000 Uani . . . . . .
C39 C 0.3025(6) 0.5176(6) -0.0003(6) 0.0688 1.0000 Uani . . . . . .
C40 C 0.2455(6) 0.5172(5) 0.0528(5) 0.0568 1.0000 Uani . . . . . .
C41 C 0.2691(4) 0.5513(5) 0.1255(4) 0.0473 1.0000 Uani . . . . . .
C42 C 0.5789(8) 0.7430(6) 0.2864(6) 0.1065 1.0000 Uani . . . . . .
C43 C 0.6188(6) 0.8083(4) 0.3410(5) 0.0653 1.0000 Uani . . . . . .
C44 C 0.4979(7) 0.7119(6) 0.4645(6) 0.0793 1.0000 Uani . . . . . .
O45 O 0.4344(4) 0.6358(4) 0.4400(3) 0.0796 1.0000 Uani . . . . . .
C46 C 0.5863(5) 0.6876(4) 0.4970(4) 0.0515 1.0000 Uani . . . . . .
C47 C 0.6578(4) 0.7497(4) 0.4845(4) 0.0433 1.0000 Uani . . . . . .
C48 C 0.6929(6) 0.7556(6) 0.4091(8) 0.0973 1.0000 Uani . . . . . .
H11 H 0.0784 0.2464 0.1392 0.0592 1.0000 Uiso R . . . . .
H21 H -0.0702 0.3616 0.1465 0.0478 1.0000 Uiso R . . . . .
H41 H 0.0782 0.5142 0.2602 0.0779 1.0000 Uiso R . . . . .
H42 H 0.0737 0.4871 0.1677 0.0778 1.0000 Uiso R . . . . .
H61 H -0.0993 0.5188 0.3109 0.0592 1.0000 Uiso R . . . . .
H71 H -0.2167 0.6009 0.3003 0.0481 1.0000 Uiso R . . . . .
H81 H -0.2606 0.6674 0.1702 0.0722 1.0000 Uiso R . . . . .
H101 H -0.0274 0.5705 0.0924 0.0501 1.0000 Uiso R . . . . .
H111 H 0.1549 0.3452 0.2348 0.0590 1.0000 Uiso R . . . . .
H112 H 0.0957 0.2766 0.2827 0.0589 1.0000 Uiso R . . . . .
H131 H 0.2564 0.4233 0.3226 0.0861 1.0000 Uiso R . . . . .
H151 H 0.1993 0.5033 0.5546 0.0811 1.0000 Uiso R . . . . .
H161 H 0.0676 0.4262 0.5255 0.0603 1.0000 Uiso R . . . . .
H171 H 0.0226 0.3643 0.4022 0.0762 1.0000 Uiso R . . . . .
H181 H -0.0988 0.2794 0.2641 0.0510 1.0000 Uiso R . . . . .
H182 H -0.0147 0.2160 0.2479 0.0510 1.0000 Uiso R . . . . .
H211 H -0.2239 0.2634 -0.0223 0.1322 1.0000 Uiso R . . . . .
H212 H -0.1507 0.1850 -0.0215 0.1322 1.0000 Uiso R . . . . .
H221 H -0.1062 0.3723 0.0292 0.1050 1.0000 Uiso R . . . . .
H222 H -0.0796 0.3372 -0.0560 0.1050 1.0000 Uiso R . . . . .
H231 H 0.0332 0.2408 0.0021 0.0681 1.0000 Uiso R . . . . .
H251 H 0.4108 0.7326 0.3640 0.0651 1.0000 Uiso R . . . . .
H281 H 0.4378 0.5218 0.3399 0.0412 1.0000 Uiso R . . . . .
H282 H 0.4234 0.4831 0.2513 0.0413 1.0000 Uiso R . . . . .
H301 H 0.5507 0.4391 0.4236 0.0462 1.0000 Uiso R . . . . .
H311 H 0.6621 0.3370 0.4202 0.0970 1.0000 Uiso R . . . . .
H321 H 0.7602 0.3356 0.3263 0.0871 1.0000 Uiso R . . . . .
H331 H 0.7258 0.3991 0.2111 0.1180 1.0000 Uiso R . . . . .
H351 H 0.3871 0.6972 0.2125 0.0492 1.0000 Uiso R . . . . .
H352 H 0.3374 0.6196 0.2581 0.0491 1.0000 Uiso R . . . . .
H371 H 0.4742 0.6144 0.0871 0.0533 1.0000 Uiso R . . . . .
H381 H 0.4285 0.5424 -0.0356 0.0831 1.0000 Uiso R . . . . .
H391 H 0.2806 0.4962 -0.0508 0.0729 1.0000 Uiso R . . . . .
H401 H 0.1876 0.4940 0.0435 0.0721 1.0000 Uiso R . . . . .
H411 H 0.2293 0.5520 0.1667 0.0632 1.0000 Uiso R . . . . .
H441 H 0.4726 0.7647 0.4904 0.0952 1.0000 Uiso R . . . . .
H341 H 0.5796 0.4833 0.1810 0.0476 1.0000 Uiso R . . . . .
H431 H 0.6517 0.8551 0.3115 0.0856 1.0000 Uiso R . . . . .
H432 H 0.5708 0.8376 0.3710 0.0856 1.0000 Uiso R . . . . .
H421 H 0.6302 0.7173 0.2581 0.1173 1.0000 Uiso R . . . . .
H422 H 0.5385 0.7779 0.2474 0.1173 1.0000 Uiso R . . . . .
H191 H -0.1676 0.1580 0.1932 0.1362 1.0000 Uiso R . . . . .
H192 H -0.0867 0.1532 0.1319 0.1362 1.0000 Uiso R . . . . .
H201 H -0.2089 0.2884 0.1203 0.0754 1.0000 Uiso R . . . . .
H202 H -0.2381 0.1850 0.0985 0.0754 1.0000 Uiso R . . . . .
H91 H -0.1706 0.6439 0.0569 0.0350 1.0000 Uiso R . . . . .
H481 H 0.7530 0.7861 0.4130 0.1102 1.0000 Uiso R . . . . .
H482 H 0.7002 0.6922 0.3906 0.1102 1.0000 Uiso R . . . . .
H471 H 0.7077 0.7374 0.5265 0.0433 1.0000 Uiso R . . . . .
H472 H 0.6333 0.8114 0.4925 0.0433 1.0000 Uiso R . . . . .
H141 H 0.3025 0.5089 0.4400 0.0974 1.0000 Uiso R . . . . .
H461 H 0.5848 0.6795 0.5563 0.0543 1.0000 Uiso R . . . . .
H462 H 0.6027 0.6294 0.4719 0.0543 1.0000 Uiso R . . . . .
H261 H 0.5652 0.6188 0.3429 0.0617 1.0000 Uiso R . . . . .

loop_
_atom_site_aniso_label
_atom_site_aniso_U_11
_atom_site_aniso_U_22
_atom_site_aniso_U_33
_atom_site_aniso_U_23
_atom_site_aniso_U_13
_atom_site_aniso_U_12
C1 0.040(4) 0.034(3) 0.059(4) 0.000(3) 0.021(3) 0.010(3)
C2 0.040(4) 0.025(3) 0.037(3) 0.014(2) 0.003(3) 0.012(2)
N3 0.038(3) 0.034(3) 0.045(3) 0.012(2) 0.002(2) 0.011(2)
C4 0.040(4) 0.077(6) 0.090(6) -0.001(5) 0.019(4) 0.008(4)
C5 0.065(6) 0.057(5) 0.083(6) 0.004(4) -0.001(5) -0.027(4)
C6 0.056(4) 0.043(4) 0.036(4) 0.005(3) 0.009(3) -0.008(3)
C7 0.068(6) 0.028(3) 0.061(5) 0.001(3) 0.015(4) -0.010(3)
C8 0.053(4) 0.030(3) 0.072(5) 0.019(3) 0.000(4) 0.032(3)
C9 0.027(3) 0.043(3) 0.028(3) 0.003(2) -0.004(2) 0.005(2)
C10 0.045(4) 0.048(4) 0.036(3) -0.011(3) -0.013(3) 0.012(3)
C11 0.062(4) 0.052(4) 0.037(3) 0.000(3) -0.007(3) 0.005(3)
C12 0.039(3) 0.034(3) 0.045(4) -0.003(3) -0.011(3) -0.002(3)
C13 0.053(5) 0.097(6) 0.049(4) 0.003(4) -0.022(4) -0.008(4)
C14 0.037(4) 0.124(8) 0.092(7) 0.020(6) 0.004(5) -0.011(5)
C15 0.075(6) 0.069(5) 0.050(4) 0.029(4) -0.002(4) -0.014(4)
C16 0.057(5) 0.082(5) 0.043(4) -0.006(4) -0.006(3) -0.035(4)
C17 0.073(5) 0.054(4) 0.030(3) 0.006(3) -0.011(3) -0.008(3)
C18 0.052(4) 0.026(3) 0.059(4) 0.018(3) 0.035(3) 0.011(3)
C19 0.091(7) 0.092(7) 0.197(13) 0.097(8) -0.013(8) -0.033(6)
C20 0.080(6) 0.044(4) 0.072(5) -0.002(4) 0.017(4) -0.001(4)
C21 0.135(11) 0.131(10) 0.118(9) -0.057(8) 0.024(8) -0.056(8)
C22 0.047(5) 0.115(8) 0.103(8) -0.006(6) -0.034(5) 0.010(5)
C23 0.050(4) 0.066(5) 0.047(4) -0.001(4) 0.021(3) -0.007(4)
O24 0.048(3) 0.069(3) 0.068(3) 0.000(3) -0.007(3) 0.002(2)
C25 0.059(5) 0.047(4) 0.057(4) 0.019(3) -0.006(4) -0.003(3)
C26 0.048(4) 0.042(4) 0.063(5) -0.017(3) 0.007(4) 0.001(3)
N27 0.043(3) 0.056(3) 0.047(3) 0.005(3) -0.011(3) -0.005(3)
C28 0.040(3) 0.035(3) 0.019(3) 0.010(2) -0.018(2) -0.011(2)
C29 0.029(3) 0.015(2) 0.014(2) -0.0072(18) -0.003(2) 0.004(2)
C30 0.044(4) 0.032(3) 0.039(3) 0.004(3) 0.004(3) -0.011(3)
C31 0.116(8) 0.036(4) 0.089(7) -0.003(4) -0.004(6) 0.017(4)
C32 0.076(7) 0.071(6) 0.125(9) -0.031(6) 0.055(7) -0.022(5)
C33 0.090(7) 0.070(6) 0.086(7) 0.000(5) 0.061(6) 0.024(5)
C34 0.050(4) 0.037(3) 0.054(4) -0.004(3) 0.010(3) 0.011(3)
C35 0.036(3) 0.029(3) 0.063(4) -0.003(3) -0.009(3) 0.014(2)
C36 0.050(4) 0.035(3) 0.045(4) 0.002(3) -0.019(3) -0.003(3)
C37 0.047(4) 0.045(4) 0.061(5) 0.002(3) 0.001(4) -0.019(3)
C38 0.101(7) 0.063(5) 0.031(4) 0.009(3) 0.004(4) 0.001(4)
C39 0.049(5) 0.073(5) 0.082(6) 0.002(4) -0.012(5) -0.011(4)
C40 0.053(5) 0.055(4) 0.059(5) 0.014(3) -0.022(4) 0.008(3)
C41 0.025(3) 0.074(5) 0.041(4) -0.008(3) -0.012(3) 0.001(3)
C42 0.153(10) 0.055(5) 0.104(7) 0.026(5) -0.050(7) 0.034(6)
C43 0.073(5) 0.032(3) 0.095(6) -0.019(4) 0.039(5) -0.008(3)
C44 0.092(8) 0.061(5) 0.082(7) -0.011(5) -0.015(6) 0.021(5)
O45 0.088(5) 0.109(5) 0.044(3) 0.009(3) 0.017(3) -0.033(4)
C46 0.082(6) 0.033(3) 0.042(4) -0.010(3) 0.020(4) -0.011(3)
C47 0.040(4) 0.030(3) 0.059(4) -0.022(3) -0.002(3) -0.011(2)
C48 0.049(5) 0.059(5) 0.182(12) 0.013(6) -0.006(6) -0.026(4)

loop_
_atom_type_symbol
_atom_type_scat_dispersion_real
_atom_type_scat_dispersion_imag
_atom_type_scat_Cromer_Mann_a1
_atom_type_scat_Cromer_Mann_b1
_atom_type_scat_Cromer_Mann_a2
_atom_type_scat_Cromer_Mann_b2
_atom_type_scat_Cromer_Mann_a3
_atom_type_scat_Cromer_Mann_b3
_atom_type_scat_Cromer_Mann_a4
_atom_type_scat_Cromer_Mann_b4
_atom_type_scat_Cromer_Mann_c
_atom_type_scat_source
C 0.0033 0.0016 2.3100 20.8439 1.0200 10.2075 1.5886 0.5687 0.8650 51.6512 0.2156 'International Tables Vol C 4.2.6.8 and 6.1.1.4'
H 0.0000 0.0000 0.4930 10.5109 0.3229 26.1257 0.1402 3.1424 0.0408 57.7998 0.0030 'International Tables Vol C 4.2.6.8 and 6.1.1.4'
N 0.0061 0.0033 12.2126 0.0057 3.1322 9.8933 2.0125 28.9975 1.1663 0.5826 -11.5290 'International Tables Vol C 4.2.6.8 and 6.1.1.4'
O 0.0106 0.0060 3.0485 13.2771 2.2868 5.7011 1.5463 0.3239 0.8670 32.9089 0.2508 'International Tables Vol C 4.2.6.8 and 6.1.1.4'

loop_
_geom_angle_atom_site_label_1
_geom_angle_site_symmetry_1
_geom_angle_atom_site_label_2
_geom_angle_site_symmetry_2
_geom_angle_atom_site_label_3
_geom_angle_site_symmetry_3
_geom_angle
_geom_angle_publ_flag
C2 . C1 . C23 . 121.8(6) yes
C2 . C1 . O24 . 114.1(5) yes
C23 . C1 . O24 . 58.9(4) yes
C2 . C1 . H11 . 115.0 no
C23 . C1 . H11 . 118.3 no
O24 . C1 . H11 . 116.2 no
C1 . C2 . N3 . 118.3(5) yes
C1 . C2 . C18 . 109.9(5) yes
N3 . C2 . C18 . 102.6(5) yes
C1 . C2 . H21 . 106.9 no
N3 . C2 . H21 . 109.9 no
C18 . C2 . H21 . 109.1 no
C2 . N3 . C4 . 116.4(5) yes
C2 . N3 . C11 . 107.9(4) yes
C4 . N3 . C11 . 109.7(5) yes
N3 . C4 . C5 . 108.1(6) yes
N3 . C4 . H41 . 109.5 no
C5 . C4 . H41 . 108.5 no
N3 . C4 . H42 . 110.5 no
C5 . C4 . H42 . 110.3 no
H41 . C4 . H42 . 109.9 no
C4 . C5 . C6 . 126.4(8) yes
C4 . C5 . C10 . 118.3(8) yes
C6 . C5 . C10 . 115.3(8) yes
C5 . C6 . C7 . 128.0(7) yes
C5 . C6 . H61 . 115.3 no
C7 . C6 . H61 . 116.6 no
C6 . C7 . C8 . 116.4(8) yes
C6 . C7 . H71 . 119.5 no
C8 . C7 . H71 . 123.9 no
C7 . C8 . C9 . 121.5(6) yes
C7 . C8 . H81 . 117.9 no
C9 . C8 . H81 . 120.5 no
C8 . C9 . C10 . 114.9(5) yes
C8 . C9 . H91 . 122.9 no
C10 . C9 . H91 . 122.2 no
C9 . C10 . C5 . 123.4(8) yes
C9 . C10 . H101 . 118.6 no
C5 . C10 . H101 . 117.9 no
N3 . C11 . C12 . 105.5(5) yes
N3 . C11 . H111 . 111.1 no
C12 . C11 . H111 . 110.5 no
N3 . C11 . H112 . 109.6 no
C12 . C11 . H112 . 110.2 no
H111 . C11 . H112 . 109.8 no
C11 . C12 . C13 . 121.7(7) yes
C11 . C12 . C17 . 120.8(6) yes
C13 . C12 . C17 . 117.5(7) yes
C12 . C13 . C14 . 123.4(8) yes
C12 . C13 . H131 . 118.7 no
C14 . C13 . H131 . 117.9 no
C13 . C14 . C15 . 120.3(8) yes
C13 . C14 . H141 . 121.0 no
C15 . C14 . H141 . 118.7 no
C14 . C15 . C16 . 110.0(8) yes
C14 . C15 . H151 . 126.4 no
C16 . C15 . H151 . 123.6 no
C15 . C16 . C17 . 127.5(8) yes
C15 . C16 . H161 . 114.9 no
C17 . C16 . H161 . 117.5 no
C16 . C17 . C12 . 121.2(7) yes
C16 . C17 . H171 . 121.0 no
C12 . C17 . H171 . 117.8 no
C2 . C18 . C19 . 106.9(6) yes
C2 . C18 . H181 . 109.1 no
C19 . C18 . H181 . 110.1 no
C2 . C18 . H182 . 108.9 no
C19 . C18 . H182 . 110.8 no
H181 . C18 . H182 . 110.9 no
C18 . C19 . C20 . 125.3(8) yes
C18 . C19 . H191 . 104.1 no
C20 . C19 . H191 . 104.9 no
C18 . C19 . H192 . 104.8 no
C20 . C19 . H192 . 107.6 no
H191 . C19 . H192 . 109.5 no
C19 . C20 . C21 . 125.8(10) yes
C19 . C20 . H201 . 107.2 no
C21 . C20 . H201 . 108.9 no
C19 . C20 . H202 . 101.6 no
C21 . C20 . H202 . 102.8 no
H201 . C20 . H202 . 109.5 no
C20 . C21 . C22 . 106.8(8) yes
C20 . C21 . H211 . 106.1 no
C22 . C21 . H211 . 107.6 no
C20 . C21 . H212 . 114.8 no
C22 . C21 . H212 . 111.2 no
H211 . C21 . H212 . 109.9 no
C21 . C22 . C23 . 112.3(9) yes
C21 . C22 . H221 . 108.7 no
C23 . C22 . H221 . 108.9 no
C21 . C22 . H222 . 112.1 no
C23 . C22 . H222 . 104.8 no
H221 . C22 . H222 . 110.0 no
C22 . C23 . C1 . 123.6(7) yes
C22 . C23 . O24 . 115.2(7) yes
C1 . C23 . O24 . 62.6(4) yes
C22 . C23 . H231 . 115.0 no
C1 . C23 . H231 . 116.0 no
O24 . C23 . H231 . 113.4 no
C1 . O24 . C23 . 58.5(4) yes
C26 . C25 . C44 . 122.1(7) yes
C26 . C25 . O45 . 122.3(7) yes
C44 . C25 . O45 . 65.5(6) yes
C26 . C25 . H251 . 112.6 no
C44 . C25 . H251 . 114.0 no
O45 . C25 . H251 . 112.6 no
C25 . C26 . N27 . 111.8(6) yes
C25 . C26 . C42 . 109.7(6) yes
N27 . C26 . C42 . 121.3(7) yes
C25 . C26 . H261 . 104.1 no
N27 . C26 . H261 . 103.9 no
C42 . C26 . H261 . 104.2 no
C26 . N27 . C28 . 109.5(5) yes
C26 . N27 . C35 . 118.4(5) yes
C28 . N27 . C35 . 112.0(5) yes
N27 . C28 . C29 . 116.2(5) yes
N27 . C28 . H281 . 108.9 no
C29 . C28 . H281 . 107.1 no
N27 . C28 . H282 . 107.4 no
C29 . C28 . H282 . 107.7 no
H281 . C28 . H282 . 109.4 no
C28 . C29 . C30 . 122.6(5) yes
C28 . C29 . C34 . 115.6(5) yes
C30 . C29 . C34 . 121.8(5) yes
C29 . C30 . C31 . 114.4(7) yes
C29 . C30 . H301 . 121.8 no
C31 . C30 . H301 . 123.8 no
C30 . C31 . C32 . 126.9(10) yes
C30 . C31 . H311 . 113.0 no
C32 . C31 . H311 . 120.0 no
C31 . C32 . C33 . 119.2(11) yes
C31 . C32 . H321 . 117.8 no
C33 . C32 . H321 . 123.0 no
C32 . C33 . C34 . 122.8(9) yes
C32 . C33 . H331 . 116.2 no
C34 . C33 . H331 . 120.8 no
C33 . C34 . C29 . 113.8(7) yes
C33 . C34 . H341 . 121.5 no
C29 . C34 . H341 . 124.7 no
N27 . C35 . C36 . 113.8(5) yes
N27 . C35 . H351 . 108.7 no
C36 . C35 . H351 . 109.1 no
N27 . C35 . H352 . 107.8 no
C36 . C35 . H352 . 107.7 no
H351 . C35 . H352 . 109.7 no
C35 . C36 . C37 . 117.7(6) yes
C35 . C36 . C41 . 121.1(7) yes
C37 . C36 . C41 . 121.1(6) yes
C36 . C37 . C38 . 117.0(7) yes
C36 . C37 . H371 . 121.7 no
C38 . C37 . H371 . 121.1 no
C37 . C38 . C39 . 115.3(8) yes
C37 . C38 . H381 . 121.5 no
C39 . C38 . H381 . 122.6 no
C38 . C39 . C40 . 128.6(9) yes
C38 . C39 . H391 . 116.3 no
C40 . C39 . H391 . 114.9 no
C39 . C40 . C41 . 119.1(8) yes
C39 . C40 . H401 . 122.7 no
C41 . C40 . H401 . 118.2 no
C36 . C41 . C40 . 118.9(7) yes
C36 . C41 . H411 . 119.1 no
C40 . C41 . H411 . 122.1 no
C26 . C42 . C43 . 122.9(9) yes
C26 . C42 . H421 . 107.3 no
C43 . C42 . H421 . 105.4 no
C26 . C42 . H422 . 106.2 no
C43 . C42 . H422 . 105.3 no
H421 . C42 . H422 . 109.5 no
C42 . C43 . C48 . 109.1(6) yes
C42 . C43 . H431 . 110.8 no
C48 . C43 . H431 . 109.3 no
C42 . C43 . H432 . 109.7 no
C48 . C43 . H432 . 108.3 no
H431 . C43 . H432 . 109.5 no
C25 . C44 . O45 . 53.0(5) yes
C25 . C44 . C46 . 125.8(8) yes
O45 . C44 . C46 . 116.9(7) yes
C25 . C44 . H441 . 116.0 no
O45 . C44 . H441 . 117.8 no
C46 . C44 . H441 . 113.8 no
C44 . O45 . C25 . 61.5(5) yes
C44 . C46 . C47 . 116.8(7) yes
C44 . C46 . H461 . 108.8 no
C47 . C46 . H461 . 106.9 no
C44 . C46 . H462 . 107.7 no
C47 . C46 . H462 . 107.0 no
H461 . C46 . H462 . 109.5 no
C46 . C47 . C48 . 119.8(6) yes
C46 . C47 . H471 . 107.5 no
C48 . C47 . H471 . 109.8 no
C46 . C47 . H472 . 106.9 no
C48 . C47 . H472 . 103.0 no
H471 . C47 . H472 . 109.5 no
C47 . C48 . C43 . 111.3(8) yes
C47 . C48 . H481 . 111.0 no
C43 . C48 . H481 . 111.3 no
C47 . C48 . H482 . 105.9 no
C43 . C48 . H482 . 107.7 no
H481 . C48 . H482 . 109.5 no

loop_
_geom_bond_atom_site_label_1
_geom_bond_site_symmetry_1
_geom_bond_atom_site_label_2
_geom_bond_site_symmetry_2
_geom_bond_distance
_geom_bond_publ_flag
C1 . C2 . 1.434(8) yes
C1 . C23 . 1.441(9) yes
C1 . O24 . 1.501(8) yes
C1 . H11 . 0.985 no
C2 . N3 . 1.478(8) yes
C2 . C18 . 1.523(7) yes
C2 . H21 . 0.978 no
N3 . C4 . 1.572(9) yes
N3 . C11 . 1.522(8) yes
C4 . C5 . 1.533(12) yes
C4 . H41 . 0.974 no
C4 . H42 . 0.973 no
C5 . C6 . 1.415(11) yes
C5 . C10 . 1.360(10) yes
C6 . C7 . 1.247(10) yes
C6 . H61 . 0.933 no
C7 . C8 . 1.472(10) yes
C7 . H71 . 0.932 no
C8 . C9 . 1.397(9) yes
C8 . H81 . 0.941 no
C9 . C10 . 1.439(8) yes
C9 . H91 . 1.000 no
C10 . H101 . 0.941 no
C11 . C12 . 1.514(8) yes
C11 . H111 . 0.979 no
C11 . H112 . 0.975 no
C12 . C13 . 1.334(10) yes
C12 . C17 . 1.353(10) yes
C13 . C14 . 1.444(12) yes
C13 . H131 . 0.930 no
C14 . C15 . 1.496(12) yes
C14 . H141 . 1.000 no
C15 . C16 . 1.377(10) yes
C15 . H151 . 0.937 no
C16 . C17 . 1.399(9) yes
C16 . H161 . 0.929 no
C17 . H171 . 0.934 no
C18 . C19 . 1.660(14) yes
C18 . H181 . 0.972 no
C18 . H182 . 0.974 no
C19 . C20 . 1.369(12) yes
C19 . H191 . 1.000 no
C19 . H192 . 1.000 no
C20 . C21 . 1.648(14) yes
C20 . H201 . 1.000 no
C20 . H202 . 1.000 no
C21 . C22 . 1.686(14) yes
C21 . H211 . 0.974 no
C21 . H212 . 0.972 no
C22 . C23 . 1.545(11) yes
C22 . H221 . 0.971 no
C22 . H222 . 0.973 no
C23 . O24 . 1.447(8) yes
C23 . H231 . 0.989 no
C25 . C26 . 1.573(11) yes
C25 . C44 . 1.460(11) yes
C25 . O45 . 1.326(8) yes
C25 . H251 . 0.988 no
C26 . N27 . 1.469(8) yes
C26 . C42 . 1.607(13) yes
C26 . H261 . 1.000 no
N27 . C28 . 1.358(7) yes
N27 . C35 . 1.453(8) yes
C28 . C29 . 1.491(7) yes
C28 . H281 . 0.974 no
C28 . H282 . 0.971 no
C29 . C30 . 1.445(7) yes
C29 . C34 . 1.352(9) yes
C30 . C31 . 1.348(11) yes
C30 . H301 . 0.934 no
C31 . C32 . 1.303(13) yes
C31 . H311 . 0.940 no
C32 . C33 . 1.252(14) yes
C32 . H321 . 0.930 no
C33 . C34 . 1.523(11) yes
C33 . H331 . 0.932 no
C34 . H341 . 1.000 no
C35 . C36 . 1.544(9) yes
C35 . H351 . 0.968 no
C35 . H352 . 0.979 no
C36 . C37 . 1.431(10) yes
C36 . C41 . 1.384(9) yes
C37 . C38 . 1.392(10) yes
C37 . H371 . 0.930 no
C38 . C39 . 1.371(12) yes
C38 . H381 . 0.937 no
C39 . C40 . 1.269(11) yes
C39 . H391 . 0.938 no
C40 . C41 . 1.339(9) yes
C40 . H401 . 0.929 no
C41 . H411 . 0.938 no
C42 . C43 . 1.432(12) yes
C42 . H421 . 1.000 no
C42 . H422 . 1.000 no
C43 . C48 . 1.716(13) yes
C43 . H431 . 1.000 no
C43 . H432 . 1.000 no
C44 . O45 . 1.512(10) yes
C44 . C46 . 1.431(12) yes
C44 . H441 . 0.984 no
C46 . C47 . 1.434(9) yes
C46 . H461 . 1.000 no
C46 . H462 . 1.000 no
C47 . C48 . 1.399(13) yes
C47 . H471 . 1.000 no
C47 . H472 . 1.000 no
C48 . H481 . 1.000 no
C48 . H482 . 1.000 no
